data_4310420
loop_
_publ_author_name
'P.J. Ball'
'Tanya Rarog Shtoyko'
'Jeanette A. Krause Bauer'
'Warren J. Oldham'
'William B. Connick'

_publ_contact_author_address
;     Department of Chemistry
      University of Cincinnati
      Cincinnati, OH 45221-0172 USA
;
_publ_contact_author_email bill.connick@uc.edu
_publ_contact_author_fax '513 556 9239'
_publ_contact_author_name 'Dr. William B. Connick'
_publ_contact_author_phone '513 556 0148'
_publ_section_title
;
 Binuclear Rhenium(I) Complexes with Bridging [2.2]Paracyclophane-Diimine
 Ligands: Probing Electronic Coupling through \p-\p Interactions
;
_journal_name_full 'Inorganic Chemistry'
_journal_page_first 622
_journal_page_last 632
_journal_paper_doi 10.1021/ic0348648
_journal_volume 43
_journal_year 2004
_chemical_formula_moiety 'C18 H14 N4'
_chemical_formula_sum 'C18 H14 N4'
_chemical_formula_weight 286.33
_chemical_name_systematic
; 
p-phenylenebis(picolinaldimine) 
;
_space_group_IT_number 14
_symmetry_cell_setting monoclinic
_symmetry_space_group_name_Hall '-P 2ybc'
_symmetry_space_group_name_H-M 'P 1 21/c 1'
_atom_sites_solution_hydrogens geom
_atom_sites_solution_primary direct
_atom_sites_solution_secondary difmap
_audit_creation_method SHELXL
_cell_angle_alpha 90.00
_cell_angle_beta 108.925(3)
_cell_angle_gamma 90.00
_cell_formula_units_Z 2
_cell_length_a 13.497(3)
_cell_length_b 4.7949(9)
_cell_length_c 11.417(2)
_cell_measurement_reflns_used 1164
_cell_measurement_temperature 150(2)
_cell_measurement_theta_max 28.24
_cell_measurement_theta_min 3.19
_cell_volume 698.9(2)
_computing_cell_refinement 'Bruker SAINT v5.A06'
_computing_data_collection 'Bruker SMART v5.051'
_computing_data_reduction 'Bruker SAINT v5.A06'
_computing_molecular_graphics 'Bruker SHELXTL v5.03'
_computing_publication_material 'Bruker SHELXTL v5.03'
_computing_structure_refinement 'Bruker SHELXTL v5.03'
_computing_structure_solution 'Bruker SHELXTL v5.03'
_diffrn_ambient_temperature 150(2)
_diffrn_measurement_device 'SMART 1K Platform CCD'
_diffrn_measurement_method '\w scans'
_diffrn_radiation_monochromator graphite
_diffrn_radiation_source 'sealed tube'
_diffrn_radiation_type MoK\a
_diffrn_radiation_wavelength 0.71073
_diffrn_reflns_av_R_equivalents 0.0583
_diffrn_reflns_av_sigmaI/netI 0.0610
_diffrn_reflns_limit_h_max 17
_diffrn_reflns_limit_h_min -16
_diffrn_reflns_limit_k_max 6
_diffrn_reflns_limit_k_min -6
_diffrn_reflns_limit_l_max 10
_diffrn_reflns_limit_l_min -14
_diffrn_reflns_number 4267
_diffrn_reflns_theta_max 28.24
_diffrn_reflns_theta_min 3.19
_diffrn_standards_decay_% 0
_diffrn_standards_number 0
_exptl_absorpt_coefficient_mu 0.084
_exptl_absorpt_correction_T_max 0.942
_exptl_absorpt_correction_T_min 0.869
_exptl_absorpt_correction_type multi-scan
_exptl_absorpt_process_details 'Sheldrick, SADABS'
_exptl_crystal_colour 'pale yellow'
_exptl_crystal_density_diffrn 1.360
_exptl_crystal_density_method 'not measured'
_exptl_crystal_description rod
_exptl_crystal_F_000 300
_exptl_crystal_size_max 0.50
_exptl_crystal_size_mid 0.10
_exptl_crystal_size_min 0.10
_refine_diff_density_max 0.258
_refine_diff_density_min -0.205
_refine_diff_density_rms 0.049
_refine_ls_extinction_method none
_refine_ls_goodness_of_fit_ref 1.028
_refine_ls_hydrogen_treatment constr
_refine_ls_matrix_type full
_refine_ls_number_parameters 100
_refine_ls_number_reflns 1690
_refine_ls_number_restraints 0
_refine_ls_restrained_S_all 1.127
_refine_ls_R_factor_all 0.0929
_refine_ls_R_factor_gt 0.0514
_refine_ls_shift/su_max 0.000
_refine_ls_shift/su_mean 0.000
_refine_ls_structure_factor_coef Fsqd
_refine_ls_weighting_details 'calc w=1/[\s^2^(Fo^2^)+(0.0636P)^2^+0.0000P] where P=(Fo^2^+2Fc^2^)/3'
_refine_ls_weighting_scheme calc
_refine_ls_wR_factor_gt 0.1150
_refine_ls_wR_factor_ref 0.1330
_reflns_number_gt 1083
_reflns_number_total 1690
_reflns_threshold_expression >2\s(I)
_cod_data_source_file ic0348648si20030721_013701_1.cif
_cod_data_source_block PBP
_cod_depositor_comments
;
The following automatic conversions were performed:
'_symmetry_cell_setting' value 'Monoclinic' changed to 'monoclinic'
according to '/home/saulius/struct/CIF-dictionaries/cif_core.dic'
dictionary named 'cif_core.dic' version 2.4.1 from 2010-06-29.

Automatic conversion script
Id: cif_fix_enum 1527 2010-12-29 10:47:43Z saulius 
;
_cod_original_cell_volume 699.0(2)
_cod_original_sg_symbol_H-M 'P 21/c'
_cod_database_code 4310420

loop_
_symmetry_equiv_pos_as_xyz
'x, y, z'
'-x, y+1/2, -z+1/2'
'-x, -y, -z'
'x, -y-1/2, z-1/2'

loop_
_atom_site_aniso_label
_atom_site_aniso_U_11
_atom_site_aniso_U_22
_atom_site_aniso_U_33
_atom_site_aniso_U_23
_atom_site_aniso_U_13
_atom_site_aniso_U_12
N1 0.0278(8) 0.0248(8) 0.0234(8) -0.0016(7) 0.0087(6) -0.0028(7)
N2 0.0245(7) 0.0215(8) 0.0210(8) -0.0037(6) 0.0062(6) -0.0005(6)
C1 0.0254(9) 0.0230(10) 0.0305(10) 0.0031(8) 0.0089(8) -0.0010(8)
C2 0.0260(9) 0.0241(10) 0.0296(10) -0.0057(8) 0.0039(8) -0.0039(8)
C3 0.0365(10) 0.0343(11) 0.0216(10) -0.0037(8) 0.0074(8) -0.0045(9)
C4 0.0313(9) 0.0297(10) 0.0224(9) -0.0011(8) 0.0110(8) -0.0033(8)
C5 0.0226(8) 0.0190(9) 0.0208(9) 0.0002(7) 0.0058(7) 0.0030(7)
C6 0.0263(9) 0.0230(10) 0.0182(9) -0.0018(7) 0.0057(7) 0.0014(7)
C7 0.0223(8) 0.0178(9) 0.0178(8) 0.0003(7) 0.0049(7) 0.0020(7)
C8 0.0286(9) 0.0223(9) 0.0174(8) -0.0008(7) 0.0093(7) 0.0017(7)
C9 0.0247(8) 0.0219(9) 0.0216(9) 0.0002(7) 0.0100(7) -0.0021(7)

loop_
_atom_site_label
_atom_site_type_symbol
_atom_site_fract_x
_atom_site_fract_y
_atom_site_fract_z
_atom_site_U_iso_or_equiv
_atom_site_thermal_displace_type
_atom_site_occupancy
_atom_site_calc_flag
_atom_site_refinement_flags
_atom_site_disorder_group
N1 N 0.32379(11) 0.4035(3) 0.14464(13) 0.0252(4) Uani 1 d . .
N2 N 0.13754(10) -0.1109(3) 0.15796(13) 0.0226(4) Uani 1 d . .
C1 C 0.39250(13) 0.5869(4) 0.2146(2) 0.0264(4) Uani 1 d . .
H1 H 0.43284(13) 0.6940(4) 0.1765(2) 0.032 Uiso 1 calc R .
C2 C 0.40815(14) 0.6293(4) 0.3391(2) 0.0278(4) Uani 1 d . .
H2 H 0.45721(14) 0.7637(4) 0.3849(2) 0.033 Uiso 1 calc R .
C3 C 0.35035(14) 0.4707(4) 0.3954(2) 0.0313(5) Uani 1 d . .
H3 H 0.35970(14) 0.4932(4) 0.4810(2) 0.038 Uiso 1 calc R .
C4 C 0.27903(14) 0.2797(4) 0.3252(2) 0.0272(4) Uani 1 d . .
H4 H 0.23865(14) 0.1684(4) 0.3617(2) 0.033 Uiso 1 calc R .
C5 C 0.26741(12) 0.2532(4) 0.20005(15) 0.0211(4) Uani 1 d . .
C6 C 0.19275(13) 0.0562(4) 0.1184(2) 0.0228(4) Uani 1 d . .
H6 H 0.18550(13) 0.0538(4) 0.0328(2) 0.027 Uiso 1 calc R .
C7 C 0.06967(12) -0.3020(3) 0.07433(15) 0.0197(4) Uani 1 d . .
C8 C -0.00587(13) -0.4324(3) 0.1151(2) 0.0223(4) Uani 1 d . .
H8 H -0.00988(13) -0.3873(3) 0.1945(2) 0.027 Uiso 1 calc R .
C9 C -0.07479(13) -0.6253(4) 0.0425(2) 0.0222(4) Uani 1 d . .
H9 H -0.12597(13) -0.7093(4) 0.0719(2) 0.027 Uiso 1 calc R .

loop_
_atom_type_symbol
_atom_type_description
_atom_type_scat_dispersion_real
_atom_type_scat_dispersion_imag
_atom_type_scat_source
C C 0.0033 0.0016 'International Tables Vol C Tables 4.2.6.8 and 6.1.1.4'
H H 0.0000 0.0000 'International Tables Vol C Tables 4.2.6.8 and 6.1.1.4'
N N 0.0061 0.0033 'International Tables Vol C Tables 4.2.6.8 and 6.1.1.4'

loop_
_geom_angle_atom_site_label_1
_geom_angle_atom_site_label_2
_geom_angle_atom_site_label_3
_geom_angle
_geom_angle_site_symmetry_1
_geom_angle_site_symmetry_3
_geom_angle_publ_flag
C1 N1 C5 117.36(15) . . ?
C6 N2 C7 119.40(14) . . ?
N1 C1 C2 123.7(2) . . ?
C1 C2 C3 118.3(2) . . ?
C4 C3 C2 119.1(2) . . ?
C3 C4 C5 118.8(2) . . ?
N1 C5 C4 122.8(2) . . ?
N1 C5 C6 114.90(14) . . ?
C4 C5 C6 122.3(2) . . ?
N2 C6 C5 122.6(2) . . ?
C8 C7 C9 118.18(15) . 3_545 ?
C8 C7 N2 116.40(15) . . ?
C9 C7 N2 125.39(15) 3_545 . ?
C9 C8 C7 121.4(2) . . ?
C8 C9 C7 120.4(2) . 3_545 ?

loop_
_geom_bond_atom_site_label_1
_geom_bond_atom_site_label_2
_geom_bond_distance
_geom_bond_site_symmetry_2
_geom_bond_publ_flag
N1 C1 1.338(2) . ?
N1 C5 1.346(2) . ?
N2 C6 1.273(2) . ?
N2 C7 1.422(2) . ?
C1 C2 1.383(3) . ?
C2 C3 1.388(2) . ?
C3 C4 1.381(2) . ?
C4 C5 1.391(2) . ?
C5 C6 1.472(2) . ?
C7 C8 1.398(2) . ?
C7 C9 1.402(2) 3_545 ?
C8 C9 1.382(2) . ?
C9 C7 1.402(2) 3_545 ?

loop_
_geom_torsion_atom_site_label_1
_geom_torsion_atom_site_label_2
_geom_torsion_atom_site_label_3
_geom_torsion_atom_site_label_4
_geom_torsion
_geom_torsion_site_symmetry_1
_geom_torsion_site_symmetry_2
_geom_torsion_site_symmetry_3
_geom_torsion_site_symmetry_4
_geom_torsion_publ_flag
C5 N1 C1 C2 -0.1(3) . . . . ?
N1 C1 C2 C3 0.8(3) . . . . ?
C1 C2 C3 C4 -0.7(3) . . . . ?
C2 C3 C4 C5 -0.1(3) . . . . ?
C1 N1 C5 C4 -0.8(2) . . . . ?
C1 N1 C5 C6 179.67(14) . . . . ?
C3 C4 C5 N1 0.9(3) . . . . ?
C3 C4 C5 C6 -179.6(2) . . . . ?
C7 N2 C6 C5 -177.86(14) . . . . ?
N1 C5 C6 N2 176.34(15) . . . . ?
C4 C5 C6 N2 -3.2(3) . . . . ?
C6 N2 C7 C8 -165.50(15) . . . . ?
C6 N2 C7 C9 16.5(2) . . . 3_545 ?
C9 C7 C8 C9 -0.8(3) 3_545 . . . ?
N2 C7 C8 C9 -178.88(14) . . . . ?
C7 C8 C9 C7 0.8(3) . . . 3_545 ?
